data_7013837
loop_
_publ_author_name
'Weber, Lothar'
'Pumpenmeier, Lars'
'Stammler, Hans-Georg'
'Neumann, Beate'

_publ_section_title
;
 Synthesis, structure and reactivity of ferrio-chloro-phosphanes,
 -arsanes and -stibanes [(CO)2(eta5-C5Me5)FePn(Cl)R] (Pn = P, As, Sb);
 R = tetramethylcyclopentadienyl, 2,7-di-tert-butylfluorenyl,
 2,7-di-tert-butyl-9-trimethylsilylfluorenyl) as precursor to novel
 metallo-phosphaalkenes, -arsaalkenes, and -stibaalkenes.
;
_journal_issue 4
_journal_name_full 'Dalton transactions (Cambridge, England : 2003)'
_journal_page_first 659
_journal_page_last 667
_journal_paper_doi 10.1039/b315221a
_journal_year 2004
_chemical_formula_moiety 'C36 H48 As Cl Fe O2 Si'
_chemical_formula_sum 'C36 H48 As Cl Fe O2 Si'
_chemical_formula_weight 707.05
_chemical_name_systematic ?
_space_group_IT_number 2
_symmetry_cell_setting triclinic
_symmetry_space_group_name_Hall '-P 1'
_symmetry_space_group_name_H-M 'P -1'
_atom_sites_solution_hydrogens geom
_atom_sites_solution_primary direct
_atom_sites_solution_secondary difmap
_audit_creation_method SHELXL-97
_cell_angle_alpha 79.9290(7)
_cell_angle_beta 77.8490(7)
_cell_angle_gamma 76.9570(6)
_cell_formula_units_Z 2
_cell_length_a 11.02200(10)
_cell_length_b 11.2850(2)
_cell_length_c 14.8930(2)
_cell_measurement_reflns_used 7682
_cell_measurement_temperature 100(2)
_cell_measurement_theta_max 27.485
_cell_measurement_theta_min 2.910
_cell_volume 1748.37(4)
_computing_cell_refinement 'HKL Scalepack (Otwinowski & Minor 1997)'
_computing_data_collection 'KappaCCD '
_computing_data_reduction 'Denzo and Scalepak (Otwinowski & Minor, 1997)'
_computing_molecular_graphics 'SHELXTL-PLUS (1990)'
_computing_publication_material 'SHELXL-97 (Sheldrick, 1997)'
_computing_structure_refinement 'SHELXL-97 (Sheldrick, 1997)'
_computing_structure_solution 'SHELXS-97 (Sheldrick, 1990)'
_diffrn_ambient_temperature 100(2)
_diffrn_measured_fraction_theta_full 0.977
_diffrn_measured_fraction_theta_max 0.977
_diffrn_measurement_device_type KappaCCD
_diffrn_measurement_method CCD
_diffrn_radiation_monochromator graphite
_diffrn_radiation_source 'fine-focus sealed tube'
_diffrn_radiation_type MoK\a
_diffrn_radiation_wavelength 0.71073
_diffrn_reflns_av_R_equivalents 0.030
_diffrn_reflns_av_sigmaI/netI 0.0291
_diffrn_reflns_limit_h_max 14
_diffrn_reflns_limit_h_min -14
_diffrn_reflns_limit_k_max 14
_diffrn_reflns_limit_k_min -14
_diffrn_reflns_limit_l_max 17
_diffrn_reflns_limit_l_min -19
_diffrn_reflns_number 43827
_diffrn_reflns_theta_full 27.48
_diffrn_reflns_theta_max 27.48
_diffrn_reflns_theta_min 2.94
_exptl_absorpt_coefficient_mu 1.511
_exptl_absorpt_correction_T_max 0.7833
_exptl_absorpt_correction_T_min 0.6948
_exptl_absorpt_correction_type multi-scan
_exptl_crystal_colour orange
_exptl_crystal_density_diffrn 1.343
_exptl_crystal_density_method 'not measured'
_exptl_crystal_description plate
_exptl_crystal_F_000 740
_exptl_crystal_size_max 0.26
_exptl_crystal_size_mid 0.18
_exptl_crystal_size_min 0.17
_refine_diff_density_max 0.556
_refine_diff_density_min -0.375
_refine_diff_density_rms 0.058
_refine_ls_extinction_method none
_refine_ls_goodness_of_fit_ref 1.039
_refine_ls_hydrogen_treatment mixed
_refine_ls_matrix_type full
_refine_ls_number_parameters 403
_refine_ls_number_reflns 7820
_refine_ls_number_restraints 0
_refine_ls_restrained_S_all 1.039
_refine_ls_R_factor_all 0.0356
_refine_ls_R_factor_gt 0.0286
_refine_ls_shift/su_max 0.001
_refine_ls_shift/su_mean 0.000
_refine_ls_structure_factor_coef Fsqd
_refine_ls_weighting_details 'calc w=1/[\s^2^(Fo^2^)+(0.0405P)^2^+0.6773P] where P=(Fo^2^+2Fc^2^)/3'
_refine_ls_weighting_scheme calc
_refine_ls_wR_factor_gt 0.0729
_refine_ls_wR_factor_ref 0.0762
_reflns_number_gt 6764
_reflns_number_total 7820
_reflns_threshold_expression >2sigma(I)
_cod_data_source_file b315221a.txt
_cod_data_source_block compound5b
_cod_depositor_comments
;
The following automatic conversions were performed:
'_symmetry_cell_setting' value 'Triclinic' changed to 'triclinic'
according to '/home/saulius/struct/CIF-dictionaries/cif_core.dic'
dictionary named 'cif_core.dic' version 2.4.1 from 2010-06-29.

Automatic conversion script
Id: cif_fix_enum 1527 2010-12-29 10:47:43Z saulius 
;
_cod_database_code 7013837

loop_
_symmetry_equiv_pos_as_xyz
'x, y, z'
'-x, -y, -z'

loop_
_atom_site_label
_atom_site_type_symbol
_atom_site_fract_x
_atom_site_fract_y
_atom_site_fract_z
_atom_site_U_iso_or_equiv
_atom_site_adp_type
_atom_site_occupancy
_atom_site_symmetry_multiplicity
_atom_site_calc_flag
_atom_site_refinement_flags
_atom_site_disorder_assembly
_atom_site_disorder_group
As1 As 0.856525(15) 0.676378(15) 0.362082(11) 0.01940(6) Uani 1 1 d . . .
Fe1 Fe 0.76258(2) 0.54910(2) 0.297162(16) 0.02098(7) Uani 1 1 d . . .
Cl1 Cl 0.70951(4) 0.74531(4) 0.48251(3) 0.02737(10) Uani 1 1 d . . .
Si1 Si 0.90425(4) 0.95652(4) 0.34194(3) 0.02228(11) Uani 1 1 d . . .
O1 O 0.77748(16) 0.65716(13) 0.10389(9) 0.0403(4) Uani 1 1 d . . .
O2 O 0.51263(12) 0.69071(12) 0.36028(10) 0.0332(3) Uani 1 1 d . . .
C1 C 0.79472(16) 0.40060(15) 0.40269(12) 0.0227(3) Uani 1 1 d . . .
C2 C 0.70039(17) 0.38417(15) 0.35544(12) 0.0228(3) Uani 1 1 d . . .
C3 C 0.75563(17) 0.37842(16) 0.26039(12) 0.0240(4) Uani 1 1 d . . .
C4 C 0.88545(17) 0.39103(16) 0.24903(13) 0.0257(4) Uani 1 1 d . . .
C5 C 0.90995(17) 0.40091(16) 0.33712(13) 0.0257(4) Uani 1 1 d . . .
C6 C 0.77527(19) 0.40380(17) 0.50559(12) 0.0287(4) Uani 1 1 d . . .
H6A H 0.7032 0.4691 0.5234 0.043 Uiso 1 1 calc R . .
H6B H 0.8516 0.4198 0.5213 0.043 Uiso 1 1 calc R . .
H6C H 0.7584 0.3246 0.5390 0.043 Uiso 1 1 calc R . .
C7 C 0.56889(17) 0.36799(17) 0.40064(13) 0.0268(4) Uani 1 1 d . . .
H7A H 0.5131 0.3927 0.3546 0.040 Uiso 1 1 calc R . .
H7B H 0.5376 0.4191 0.4507 0.040 Uiso 1 1 calc R . .
H7C H 0.5702 0.2816 0.4261 0.040 Uiso 1 1 calc R . .
C8 C 0.69331(19) 0.35450(18) 0.18705(13) 0.0306(4) Uani 1 1 d . . .
H8A H 0.7079 0.2659 0.1855 0.046 Uiso 1 1 calc R . .
H8B H 0.7291 0.3948 0.1266 0.046 Uiso 1 1 calc R . .
H8C H 0.6021 0.3871 0.2010 0.046 Uiso 1 1 calc R . .
C9 C 0.98131(19) 0.38670(19) 0.16047(14) 0.0350(4) Uani 1 1 d . . .
H9A H 1.0346 0.4469 0.1563 0.052 Uiso 1 1 calc R . .
H9B H 0.9373 0.4060 0.1074 0.052 Uiso 1 1 calc R . .
H9C H 1.0343 0.3044 0.1602 0.052 Uiso 1 1 calc R . .
C10 C 1.03747(18) 0.40101(18) 0.35780(15) 0.0320(4) Uani 1 1 d . . .
H10A H 1.0838 0.3163 0.3684 0.048 Uiso 1 1 calc R . .
H10B H 1.0267 0.4405 0.4133 0.048 Uiso 1 1 calc R . .
H10C H 1.0852 0.4463 0.3052 0.048 Uiso 1 1 calc R . .
C11 C 0.77421(19) 0.62386(17) 0.18160(13) 0.0286(4) Uani 1 1 d . . .
C12 C 0.61271(18) 0.63756(16) 0.33505(13) 0.0259(4) Uani 1 1 d . . .
C13 C 0.86309(15) 0.83743(15) 0.28143(11) 0.0187(3) Uani 1 1 d . . .
C14 C 0.97372(16) 0.80306(15) 0.20447(11) 0.0206(3) Uani 1 1 d . . .
C15 C 1.09498(16) 0.73497(15) 0.21075(11) 0.0216(3) Uani 1 1 d . . .
H15 H 1.1168 0.7031 0.2699 0.026 Uiso 1 1 calc R . .
C16 C 1.18454(17) 0.71329(16) 0.13073(12) 0.0249(4) Uani 1 1 d . . .
C17 C 1.14900(18) 0.76415(18) 0.04487(12) 0.0305(4) Uani 1 1 d . . .
H17 H 1.2096 0.7520 -0.0101 0.037 Uiso 1 1 calc R . .
C18 C 1.02908(18) 0.83136(18) 0.03726(12) 0.0290(4) Uani 1 1 d . . .
H18 H 1.0078 0.8642 -0.0219 0.035 Uiso 1 1 calc R . .
C19 C 0.93975(16) 0.85021(16) 0.11775(12) 0.0226(3) Uani 1 1 d . . .
C20 C 0.80668(16) 0.91134(16) 0.13229(12) 0.0225(3) Uani 1 1 d . . .
C21 C 0.72712(17) 0.97028(17) 0.07027(12) 0.0273(4) Uani 1 1 d . . .
H21 H 0.7587 0.9788 0.0055 0.033 Uiso 1 1 calc R . .
C22 C 0.60064(18) 1.01674(17) 0.10386(13) 0.0270(4) Uani 1 1 d . . .
H22 H 0.5464 1.0563 0.0611 0.032 Uiso 1 1 calc R . .
C23 C 0.55116(16) 1.00681(16) 0.19904(12) 0.0231(3) Uani 1 1 d . A .
C24 C 0.63239(16) 0.94670(15) 0.26091(12) 0.0213(3) Uani 1 1 d . . .
H24 H 0.6007 0.9381 0.3257 0.026 Uiso 1 1 calc R . .
C25 C 0.75883(16) 0.89954(15) 0.22831(11) 0.0200(3) Uani 1 1 d . . .
C26 C 1.31764(17) 0.63467(18) 0.13452(13) 0.0283(4) Uani 1 1 d . . .
C27 C 1.34283(18) 0.5993(2) 0.23379(13) 0.0330(4) Uani 1 1 d . . .
H27A H 1.4305 0.5551 0.2328 0.050 Uiso 1 1 calc R . .
H27B H 1.2850 0.5464 0.2691 0.050 Uiso 1 1 calc R . .
H27C H 1.3292 0.6736 0.2631 0.050 Uiso 1 1 calc R . .
C28 C 1.3296(2) 0.5160(2) 0.09313(14) 0.0382(5) Uani 1 1 d . . .
H28A H 1.4151 0.4668 0.0933 0.057 Uiso 1 1 calc R . .
H28B H 1.3139 0.5368 0.0293 0.057 Uiso 1 1 calc R . .
H28C H 1.2675 0.4689 0.1304 0.057 Uiso 1 1 calc R . .
C29 C 1.4187(2) 0.7058(2) 0.07859(17) 0.0447(6) Uani 1 1 d . . .
H29A H 1.4110 0.7815 0.1049 0.067 Uiso 1 1 calc R . .
H29B H 1.4066 0.7263 0.0140 0.067 Uiso 1 1 calc R . .
H29C H 1.5030 0.6550 0.0812 0.067 Uiso 1 1 calc R . .
C30 C 0.41303(16) 1.06340(17) 0.23549(13) 0.0259(4) Uani 1 1 d . . .
C31 C 0.4142(3) 1.1699(3) 0.2867(2) 0.0453(9) Uani 0.750(4) 1 d P A 1
H31A H 0.3271 1.2079 0.3111 0.068 Uiso 0.750(4) 1 calc PR A 1
H31B H 0.4555 1.2312 0.2436 0.068 Uiso 0.750(4) 1 calc PR A 1
H31C H 0.4608 1.1387 0.3380 0.068 Uiso 0.750(4) 1 calc PR A 1
C32 C 0.3366(3) 1.1183(3) 0.1575(2) 0.0438(8) Uani 0.750(4) 1 d P A 1
H32A H 0.2495 1.1531 0.1845 0.066 Uiso 0.750(4) 1 calc PR A 1
H32B H 0.3361 1.0537 0.1213 0.066 Uiso 0.750(4) 1 calc PR A 1
H32C H 0.3755 1.1830 0.1169 0.066 Uiso 0.750(4) 1 calc PR A 1
C33 C 0.3456(3) 0.9699(3) 0.3006(2) 0.0457(9) Uani 0.750(4) 1 d P A 1
H33A H 0.2579 1.0089 0.3228 0.068 Uiso 0.750(4) 1 calc PR A 1
H33B H 0.3890 0.9386 0.3535 0.068 Uiso 0.750(4) 1 calc PR A 1
H33C H 0.3461 0.9018 0.2677 0.068 Uiso 0.750(4) 1 calc PR A 1
C31B C 0.3766(8) 1.0338(8) 0.3452(6) 0.036(2) Uiso 0.250(4) 1 d P A 2
H31D H 0.3985 0.9450 0.3638 0.054 Uiso 0.250(4) 1 calc PR A 2
H31E H 0.2854 1.0624 0.3646 0.054 Uiso 0.250(4) 1 calc PR A 2
H31F H 0.4233 1.0757 0.3747 0.054 Uiso 0.250(4) 1 calc PR A 2
C32B C 0.3811(11) 1.1954(10) 0.2071(8) 0.056(3) Uiso 0.250(4) 1 d P A 2
H32D H 0.2922 1.2261 0.2326 0.085 Uiso 0.250(4) 1 calc PR A 2
H32E H 0.3944 1.2121 0.1393 0.085 Uiso 0.250(4) 1 calc PR A 2
H32F H 0.4352 1.2366 0.2303 0.085 Uiso 0.250(4) 1 calc PR A 2
C33B C 0.3316(10) 0.9897(10) 0.2007(7) 0.051(3) Uiso 0.250(4) 1 d P A 2
H33D H 0.3579 0.9019 0.2209 0.077 Uiso 0.250(4) 1 calc PR A 2
H33E H 0.3439 1.0046 0.1328 0.077 Uiso 0.250(4) 1 calc PR A 2
H33F H 0.2420 1.0166 0.2264 0.077 Uiso 0.250(4) 1 calc PR A 2
C34 C 1.02247(19) 0.88056(19) 0.41792(14) 0.0343(4) Uani 1 1 d . . .
H34A H 1.0948 0.8307 0.3821 0.052 Uiso 1 1 calc R . .
H34B H 0.9831 0.8279 0.4702 0.052 Uiso 1 1 calc R . .
H34C H 1.0515 0.9433 0.4413 0.052 Uiso 1 1 calc R . .
C35 C 0.9768(2) 1.06603(18) 0.24838(15) 0.0343(4) Uani 1 1 d . . .
H35A H 0.9982 1.1295 0.2761 0.051 Uiso 1 1 calc R . .
H35B H 0.9164 1.1044 0.2069 0.051 Uiso 1 1 calc R . .
H35C H 1.0537 1.0216 0.2130 0.051 Uiso 1 1 calc R . .
C36 C 0.76361(18) 1.04851(18) 0.40975(14) 0.0313(4) Uani 1 1 d . . .
H36A H 0.7226 0.9939 0.4597 0.047 Uiso 1 1 calc R . .
H36B H 0.7036 1.0903 0.3688 0.047 Uiso 1 1 calc R . .
H36C H 0.7907 1.1096 0.4364 0.047 Uiso 1 1 calc R . .

loop_
_atom_site_aniso_label
_atom_site_aniso_U_11
_atom_site_aniso_U_22
_atom_site_aniso_U_33
_atom_site_aniso_U_23
_atom_site_aniso_U_13
_atom_site_aniso_U_12
As1 0.02162(9) 0.01791(9) 0.01849(9) -0.00154(6) -0.00445(7) -0.00336(7)
Fe1 0.02397(13) 0.01715(12) 0.02223(13) -0.00265(9) -0.00613(10) -0.00300(10)
Cl1 0.0300(2) 0.0309(2) 0.0211(2) -0.00627(17) 0.00134(17) -0.00894(18)
Si1 0.0227(2) 0.0186(2) 0.0257(2) -0.00475(19) -0.00550(19) -0.00193(18)
O1 0.0673(11) 0.0320(8) 0.0255(7) -0.0013(6) -0.0153(7) -0.0130(7)
O2 0.0256(7) 0.0279(7) 0.0457(8) -0.0069(6) -0.0085(6) -0.0012(6)
C1 0.0255(9) 0.0152(7) 0.0269(9) -0.0012(7) -0.0080(7) -0.0011(6)
C2 0.0258(9) 0.0158(8) 0.0253(9) -0.0017(7) -0.0038(7) -0.0024(7)
C3 0.0265(9) 0.0179(8) 0.0276(9) -0.0055(7) -0.0048(7) -0.0025(7)
C4 0.0275(9) 0.0184(8) 0.0290(9) -0.0043(7) -0.0008(7) -0.0032(7)
C5 0.0265(9) 0.0167(8) 0.0327(9) -0.0028(7) -0.0052(7) -0.0026(7)
C6 0.0347(10) 0.0251(9) 0.0260(9) -0.0004(7) -0.0104(8) -0.0031(8)
C7 0.0257(9) 0.0227(9) 0.0310(9) -0.0046(7) -0.0017(7) -0.0048(7)
C8 0.0368(10) 0.0272(9) 0.0302(9) -0.0085(8) -0.0078(8) -0.0057(8)
C9 0.0338(10) 0.0292(10) 0.0370(11) -0.0052(8) 0.0041(8) -0.0053(8)
C10 0.0251(9) 0.0248(9) 0.0454(11) -0.0031(8) -0.0108(8) -0.0009(7)
C11 0.0377(10) 0.0203(8) 0.0307(10) -0.0065(7) -0.0087(8) -0.0065(8)
C12 0.0305(10) 0.0203(8) 0.0300(9) -0.0007(7) -0.0117(8) -0.0072(7)
C13 0.0212(8) 0.0157(7) 0.0169(7) -0.0014(6) -0.0013(6) -0.0011(6)
C14 0.0214(8) 0.0194(8) 0.0199(8) -0.0036(6) -0.0013(6) -0.0032(6)
C15 0.0231(8) 0.0213(8) 0.0190(8) -0.0020(6) -0.0036(6) -0.0024(7)
C16 0.0230(8) 0.0240(9) 0.0241(9) -0.0039(7) -0.0014(7) 0.0005(7)
C17 0.0300(10) 0.0346(10) 0.0203(9) -0.0047(8) 0.0026(7) 0.0014(8)
C18 0.0319(10) 0.0325(10) 0.0175(8) -0.0012(7) -0.0026(7) 0.0010(8)
C19 0.0233(8) 0.0217(8) 0.0205(8) -0.0020(7) -0.0027(7) -0.0012(7)
C20 0.0234(8) 0.0208(8) 0.0221(8) -0.0022(7) -0.0034(7) -0.0027(7)
C21 0.0282(9) 0.0303(9) 0.0212(8) -0.0003(7) -0.0061(7) -0.0020(8)
C22 0.0291(9) 0.0259(9) 0.0259(9) 0.0003(7) -0.0102(7) -0.0029(7)
C23 0.0212(8) 0.0191(8) 0.0294(9) -0.0029(7) -0.0054(7) -0.0042(7)
C24 0.0211(8) 0.0198(8) 0.0226(8) -0.0033(7) -0.0026(6) -0.0041(6)
C25 0.0229(8) 0.0163(8) 0.0207(8) -0.0018(6) -0.0053(7) -0.0030(6)
C26 0.0224(9) 0.0297(9) 0.0271(9) -0.0047(8) -0.0007(7) 0.0037(7)
C27 0.0243(9) 0.0397(11) 0.0316(10) -0.0081(8) -0.0072(8) 0.0056(8)
C28 0.0377(11) 0.0376(11) 0.0341(10) -0.0123(9) -0.0088(9) 0.0115(9)
C29 0.0265(10) 0.0444(13) 0.0509(14) 0.0049(11) 0.0045(9) -0.0012(9)
C30 0.0187(8) 0.0267(9) 0.0323(10) -0.0054(8) -0.0072(7) -0.0011(7)
C31 0.0261(14) 0.0450(17) 0.069(2) -0.0345(16) -0.0063(13) 0.0030(12)
C32 0.0248(13) 0.062(2) 0.0401(16) -0.0075(14) -0.0128(12) 0.0078(13)
C33 0.0229(13) 0.0391(16) 0.064(2) 0.0087(15) 0.0021(13) -0.0045(12)
C34 0.0359(11) 0.0309(10) 0.0401(11) -0.0112(9) -0.0173(9) 0.0001(8)
C35 0.0382(11) 0.0255(10) 0.0393(11) -0.0041(8) -0.0024(9) -0.0108(8)
C36 0.0316(10) 0.0261(9) 0.0371(10) -0.0135(8) -0.0039(8) -0.0025(8)

loop_
_atom_type_symbol
_atom_type_description
_atom_type_scat_dispersion_real
_atom_type_scat_dispersion_imag
_atom_type_scat_source
C C 0.0033 0.0016 'International Tables Vol C Tables 4.2.6.8 and 6.1.1.4'
H H 0.0000 0.0000 'International Tables Vol C Tables 4.2.6.8 and 6.1.1.4'
As As 0.0499 2.0058 'International Tables Vol C Tables 4.2.6.8 and 6.1.1.4'
Cl Cl 0.1484 0.1585 'International Tables Vol C Tables 4.2.6.8 and 6.1.1.4'
Fe Fe 0.3463 0.8444 'International Tables Vol C Tables 4.2.6.8 and 6.1.1.4'
O O 0.0106 0.0060 'International Tables Vol C Tables 4.2.6.8 and 6.1.1.4'
Si Si 0.0817 0.0704 'International Tables Vol C Tables 4.2.6.8 and 6.1.1.4'

loop_
_geom_angle_atom_site_label_1
_geom_angle_atom_site_label_2
_geom_angle_atom_site_label_3
_geom_angle
_geom_angle_site_symmetry_1
_geom_angle_site_symmetry_3
_geom_angle_publ_flag
C13 As1 Cl1 98.43(5) . . ?
C13 As1 Fe1 111.33(5) . . ?
Cl1 As1 Fe1 105.861(14) . . ?
C12 Fe1 C11 94.23(9) . . ?
C12 Fe1 C2 91.72(7) . . ?
C11 Fe1 C2 129.49(8) . . ?
C12 Fe1 C1 106.61(8) . . ?
C11 Fe1 C1 155.63(8) . . ?
C2 Fe1 C1 39.69(7) . . ?
C12 Fe1 C3 113.90(8) . . ?
C11 Fe1 C3 93.84(7) . . ?
C2 Fe1 C3 39.44(7) . . ?
C1 Fe1 C3 66.47(7) . . ?
C12 Fe1 C4 153.73(8) . . ?
C11 Fe1 C4 89.54(8) . . ?
C2 Fe1 C4 66.35(7) . . ?
C1 Fe1 C4 66.19(7) . . ?
C3 Fe1 C4 39.85(7) . . ?
C12 Fe1 C5 145.00(8) . . ?
C11 Fe1 C5 120.75(8) . . ?
C2 Fe1 C5 65.84(7) . . ?
C1 Fe1 C5 39.23(7) . . ?
C3 Fe1 C5 65.89(7) . . ?
C4 Fe1 C5 38.91(7) . . ?
C12 Fe1 As1 89.13(6) . . ?
C11 Fe1 As1 99.84(6) . . ?
C2 Fe1 As1 130.39(5) . . ?
C1 Fe1 As1 93.10(5) . . ?
C3 Fe1 As1 152.30(5) . . ?
C4 Fe1 As1 115.85(5) . . ?
C5 Fe1 As1 86.43(5) . . ?
C36 Si1 C35 107.01(9) . . ?
C36 Si1 C34 110.13(9) . . ?
C35 Si1 C34 108.82(10) . . ?
C36 Si1 C13 113.70(8) . . ?
C35 Si1 C13 106.56(8) . . ?
C34 Si1 C13 110.41(8) . . ?
C5 C1 C2 107.95(15) . . ?
C5 C1 C6 127.40(17) . . ?
C2 C1 C6 124.39(16) . . ?
C5 C1 Fe1 71.92(10) . . ?
C2 C1 Fe1 70.14(10) . . ?
C6 C1 Fe1 128.05(12) . . ?
C3 C2 C1 108.23(15) . . ?
C3 C2 C7 126.49(16) . . ?
C1 C2 C7 125.18(16) . . ?
C3 C2 Fe1 70.47(10) . . ?
C1 C2 Fe1 70.16(10) . . ?
C7 C2 Fe1 127.93(12) . . ?
C2 C3 C4 107.53(16) . . ?
C2 C3 C8 126.29(16) . . ?
C4 C3 C8 126.04(16) . . ?
C2 C3 Fe1 70.09(10) . . ?
C4 C3 Fe1 70.16(10) . . ?
C8 C3 Fe1 128.38(13) . . ?
C5 C4 C3 108.20(15) . . ?
C5 C4 C9 125.60(17) . . ?
C3 C4 C9 126.10(17) . . ?
C5 C4 Fe1 71.83(10) . . ?
C3 C4 Fe1 70.00(10) . . ?
C9 C4 Fe1 126.69(13) . . ?
C4 C5 C1 108.01(16) . . ?
C4 C5 C10 125.24(17) . . ?
C1 C5 C10 126.57(17) . . ?
C4 C5 Fe1 69.26(10) . . ?
C1 C5 Fe1 68.85(10) . . ?
C10 C5 Fe1 131.20(13) . . ?
O1 C11 Fe1 169.99(16) . . ?
O2 C12 Fe1 176.96(16) . . ?
C25 C13 C14 102.27(13) . . ?
C25 C13 Si1 108.93(11) . . ?
C14 C13 Si1 107.54(11) . . ?
C25 C13 As1 121.21(11) . . ?
C14 C13 As1 102.25(10) . . ?
Si1 C13 As1 113.00(8) . . ?
C15 C14 C19 120.49(15) . . ?
C15 C14 C13 129.26(15) . . ?
C19 C14 C13 110.25(14) . . ?
C14 C15 C16 120.54(15) . . ?
C15 C16 C17 117.77(16) . . ?
C15 C16 C26 122.16(16) . . ?
C17 C16 C26 120.06(15) . . ?
C18 C17 C16 122.50(16) . . ?
C17 C18 C19 119.09(17) . . ?
C18 C19 C14 119.58(16) . . ?
C18 C19 C20 131.96(16) . . ?
C14 C19 C20 108.45(14) . . ?
C21 C20 C25 119.81(16) . . ?
C21 C20 C19 131.61(16) . . ?
C25 C20 C19 108.54(15) . . ?
C20 C21 C22 119.40(16) . . ?
C21 C22 C23 121.80(17) . . ?
C24 C23 C22 118.23(16) . . ?
C24 C23 C30 120.39(15) . . ?
C22 C23 C30 121.35(16) . . ?
C25 C24 C23 120.57(15) . . ?
C24 C25 C20 120.18(15) . . ?
C24 C25 C13 129.58(15) . . ?
C20 C25 C13 110.19(14) . . ?
C27 C26 C29 108.10(17) . . ?
C27 C26 C28 108.18(16) . . ?
C29 C26 C28 109.44(17) . . ?
C27 C26 C16 112.04(14) . . ?
C29 C26 C16 110.05(16) . . ?
C28 C26 C16 108.99(16) . . ?
C32B C30 C33 134.9(5) . . ?
C32B C30 C23 113.3(5) . . ?
C33 C30 C23 111.50(17) . . ?
C32B C30 C31 50.5(5) . . ?
C33 C30 C31 110.0(2) . . ?
C23 C30 C31 107.46(16) . . ?
C32B C30 C32 57.9(5) . . ?
C33 C30 C32 108.2(2) . . ?
C23 C30 C32 112.88(17) . . ?
C31 C30 C32 106.7(2) . . ?
C32B C30 C33B 113.0(6) . . ?
C33 C30 C33B 58.3(4) . . ?
C23 C30 C33B 105.4(4) . . ?
C31 C30 C33B 147.1(4) . . ?
C32 C30 C33B 57.3(4) . . ?
C32B C30 C31B 109.9(6) . . ?
C33 C30 C31B 45.5(3) . . ?
C23 C30 C31B 112.2(3) . . ?
C31 C30 C31B 66.7(3) . . ?
C32 C30 C31B 134.1(4) . . ?
C33B C30 C31B 102.5(5) . . ?

loop_
_geom_bond_atom_site_label_1
_geom_bond_atom_site_label_2
_geom_bond_distance
_geom_bond_site_symmetry_2
_geom_bond_publ_flag
As1 C13 2.0026(16) . ?
As1 Cl1 2.2678(4) . ?
As1 Fe1 2.3766(3) . ?
Fe1 C12 1.7617(19) . ?
Fe1 C11 1.7716(19) . ?
Fe1 C2 2.1091(17) . ?
Fe1 C1 2.1093(17) . ?
Fe1 C3 2.1141(17) . ?
Fe1 C4 2.1162(18) . ?
Fe1 C5 2.1499(18) . ?
Si1 C36 1.8659(19) . ?
Si1 C35 1.866(2) . ?
Si1 C34 1.868(2) . ?
Si1 C13 1.9222(17) . ?
O1 C11 1.148(2) . ?
O2 C12 1.150(2) . ?
C1 C5 1.430(3) . ?
C1 C2 1.432(2) . ?
C1 C6 1.508(2) . ?
C2 C3 1.425(2) . ?
C2 C7 1.501(2) . ?
C3 C4 1.441(3) . ?
C3 C8 1.497(3) . ?
C4 C5 1.421(3) . ?
C4 C9 1.507(3) . ?
C5 C10 1.501(3) . ?
C13 C25 1.504(2) . ?
C13 C14 1.518(2) . ?
C14 C15 1.396(2) . ?
C14 C19 1.402(2) . ?
C15 C16 1.397(2) . ?
C16 C17 1.404(3) . ?
C16 C26 1.540(2) . ?
C17 C18 1.384(3) . ?
C18 C19 1.396(2) . ?
C19 C20 1.462(2) . ?
C20 C21 1.388(2) . ?
C20 C25 1.410(2) . ?
C21 C22 1.392(3) . ?
C22 C23 1.402(3) . ?
C23 C24 1.402(2) . ?
C23 C30 1.535(2) . ?
C24 C25 1.390(2) . ?
C26 C27 1.529(3) . ?
C26 C29 1.535(3) . ?
C26 C28 1.538(3) . ?
C30 C32B 1.458(11) . ?
C30 C33 1.516(3) . ?
C30 C31 1.536(3) . ?
C30 C32 1.539(3) . ?
C30 C33B 1.565(11) . ?
C30 C31B 1.592(8) . ?
